data_1576015
loop_
_publ_author_name
'Nguyen, Hera T.'
'Sbaraini, Nicolau'
'Bracegirdle, Joe'
'Smithers, Luke'
'Moggach, Stephen A.'
'Vuong, Daniel'
'Lacey, Ernest'
'Solomon, Peter S.'
'Haywood, Joel'
'Piggott, Andrew M.'
'Chooi, Yit-Heng'

_publ_section_title
;
 Heterologous expression of an <i>in planta</i>-upregulated gene cluster
 in the wheat pathogen <i>Parastagonospora nodorum</i> establishes the
 biosynthesis of methylene-bridged depsides.
;
_journal_issue 46
_journal_name_full 'Chemical science'
_journal_page_first 21852
_journal_page_last 21861
_journal_paper_doi 10.1039/d5sc05442g
_journal_volume 16
_journal_year 2025
_chemical_formula_moiety 'C12 H32 O8 Si4 '
_chemical_formula_sum 'C12 H32 O8 Si4'
_chemical_formula_weight 416.72
_space_group_IT_number 2
_space_group_name_Hall '-P 1'
_space_group_name_H-M_alt 'P -1'
_symmetry_cell_setting triclinic
_symmetry_Int_Tables_number 2
_symmetry_space_group_name_Hall '-P 1'
_symmetry_space_group_name_H-M 'P -1'
_audit_block_doi 10.5517/cc8674t
_audit_update_record
;
2004-07-09 deposited with the CCDC.	2025-10-14 downloaded from the CCDC.
;
_cell_angle_alpha 71.974(8)
_cell_angle_beta 82.221(9)
_cell_angle_gamma 72.695(8)
_cell_formula_units_Z 1
_cell_length_a 6.5367(2)
_cell_length_b 8.6085(2)
_cell_length_c 10.8444(5)
_cell_measurement_reflns_used 3792
_cell_measurement_temperature 113.1
_cell_measurement_theta_max 32.0
_cell_measurement_theta_min 2.0
_cell_volume 553.38(5)
_computing_cell_refinement PROCESS
_computing_data_collection PROCESS
_computing_data_reduction CrystalStructure
_computing_publication_material 'CrystalStructure 3.6.0'
_computing_structure_refinement CRYSTALS
_computing_structure_solution SIR97
_diffrn_detector_area_resol_mean 10.00
_diffrn_measured_fraction_theta_full 0.8891
_diffrn_measured_fraction_theta_max 0.7149
_diffrn_measurement_device_type 'Rigaku RAXIS-UNKNOWN'
_diffrn_measurement_method \w
_diffrn_radiation_type 'Mo K\a'
_diffrn_radiation_wavelength 0.7107
_diffrn_reflns_av_R_equivalents 0.016
_diffrn_reflns_limit_h_max 8
_diffrn_reflns_limit_h_min -8
_diffrn_reflns_limit_k_max 12
_diffrn_reflns_limit_k_min -12
_diffrn_reflns_limit_l_max 14
_diffrn_reflns_limit_l_min -14
_diffrn_reflns_number 4223
_diffrn_reflns_theta_full 27.50
_diffrn_reflns_theta_max 32.06
_exptl_absorpt_coefficient_mu 0.299
_exptl_absorpt_correction_T_max 0.985
_exptl_absorpt_correction_T_min 0.737
_exptl_absorpt_correction_type none
_exptl_crystal_colour colorless
_exptl_crystal_density_diffrn 1.250
_exptl_crystal_density_method 'not measured'
_exptl_crystal_description prism
_exptl_crystal_F_000 224.00
_exptl_crystal_size_max 0.40
_exptl_crystal_size_mid 0.20
_exptl_crystal_size_min 0.05
_refine_diff_density_max 0.61
_refine_diff_density_min -0.74
_refine_ls_extinction_coef 375.4(51)
_refine_ls_extinction_method 'Larson (1970) Crystallographic Computing eq. 22'
_refine_ls_goodness_of_fit_ref 1.519
_refine_ls_hydrogen_treatment refall
_refine_ls_number_parameters 132
_refine_ls_number_reflns 2260
_refine_ls_R_factor_gt 0.0580
_refine_ls_shift/su_max 0.0080
_refine_ls_structure_factor_coef Fsqd
_refine_ls_weighting_details 'w = 1/[0.0010Fo^2^ + 3.0000\s(Fo^2^) + 0.5000]/(4Fo^2^)'
_refine_ls_weighting_scheme calc
_refine_ls_wR_factor_ref 0.1620
_reflns_number_gt 2137
_reflns_number_total 2764
_reflns_threshold_expression F^2^>2.0\s(F^2^)
_cod_data_source_file d5sc05442g2.cif
_cod_data_source_block ctc-iPr-T4
_cod_depositor_comments 'Adding full bibliography for 1576015--1576018.cif.'
_cod_original_cell_volume 553.38(3)
_cod_original_formula_sum 'C12 H32 O8 Si4 '
_cod_database_code 1576015

loop_
_symmetry_equiv_pos_site_id
_symmetry_equiv_pos_as_xyz
1 +X,+Y,+Z
2 -X,-Y,-Z

loop_
_atom_site_label
_atom_site_type_symbol
_atom_site_fract_x
_atom_site_fract_y
_atom_site_fract_z
_atom_site_U_iso_or_equiv
_atom_site_adp_type
_atom_site_occupancy
_atom_site_symmetry_multiplicity
_atom_site_calc_flag
_atom_site_refinement_flags
_atom_site_disorder_assembly
_atom_site_disorder_group
Si(1) Si 0.68981(12) 0.15537(9) 0.35533(7) 0.0157(2) Uani 1.00 1 d . . .
Si(2) Si 0.68317(12) -0.23320(9) 0.43949(7) 0.0157(2) Uani 1.00 1 d . . .
O(1) O 0.6808(3) -0.0371(3) 0.3734(2) 0.0206(5) Uani 1.00 1 d . . .
O(2) O 0.4995(4) -0.2440(3) 0.5549(2) 0.0237(5) Uani 1.00 1 d . . .
O(3) O 0.9193(4) 0.1405(3) 0.4051(3) 0.0256(7) Uani 1.00 1 d . . .
O(4) O 0.9184(5) -0.3354(4) 0.5012(3) 0.0284(7) Uani 1.00 1 d . . .
C(1) C 0.6548(5) 0.2831(4) 0.1834(3) 0.0199(7) Uani 1.00 1 d . . .
C(2) C 0.8383(6) 0.2194(5) 0.0928(3) 0.0383(10) Uani 1.00 1 d . . .
C(3) C 0.4364(6) 0.2922(5) 0.1384(4) 0.0374(10) Uani 1.00 1 d . . .
C(4) C 0.6418(5) -0.3290(4) 0.3164(3) 0.0206(7) Uani 1.00 1 d . . .
C(5) C 0.8111(6) -0.3155(5) 0.2056(3) 0.0312(9) Uani 1.00 1 d . . .
C(6) C 0.4116(6) -0.2517(5) 0.2660(4) 0.0369(10) Uani 1.00 1 d . . .
H(1) H 0.6548 0.3953 0.1785 0.026 Uiso 1.00 1 c R . .
H(2) H 0.8429 0.1069 0.0958 0.045 Uiso 1.00 1 c R . .
H(3) H 0.8169 0.2907 0.0065 0.045 Uiso 1.00 1 c R . .
H(4) H 0.9698 0.2199 0.1206 0.045 Uiso 1.00 1 c R . .
H(5) H 0.3270 0.3370 0.1952 0.044 Uiso 1.00 1 c R . .
H(6) H 0.4149 0.3637 0.0521 0.044 Uiso 1.00 1 c R . .
H(7) H 0.4313 0.1816 0.1424 0.044 Uiso 1.00 1 c R . .
H(8) H 0.6583 -0.4464 0.3579 0.026 Uiso 1.00 1 c R . .
H(9) H 0.9496 -0.3673 0.2396 0.042 Uiso 1.00 1 c R . .
H(10) H 0.7918 -0.3707 0.1463 0.042 Uiso 1.00 1 c R . .
H(11) H 0.7980 -0.1990 0.1620 0.042 Uiso 1.00 1 c R . .
H(12) H 0.3907 -0.1341 0.2234 0.047 Uiso 1.00 1 c R . .
H(13) H 0.3922 -0.3072 0.2069 0.047 Uiso 1.00 1 c R . .
H(14) H 0.3106 -0.2663 0.3375 0.047 Uiso 1.00 1 c R . .
H(15) H 0.982(6) 0.160(5) 0.388(4) -0.018(10) Uiso 1.00 1 c . . .
H(16) H 0.941(11) -0.385(8) 0.497(7) 0.06(3) Uiso 1.00 1 c . . .

loop_
_atom_site_aniso_label
_atom_site_aniso_U_11
_atom_site_aniso_U_22
_atom_site_aniso_U_33
_atom_site_aniso_U_12
_atom_site_aniso_U_13
_atom_site_aniso_U_23
Si(1) 0.0195(4) 0.0142(5) 0.0150(4) -0.0049(3) -0.0032(3) -0.0050(3)
Si(2) 0.0179(4) 0.0133(5) 0.0174(4) -0.0027(3) -0.0029(3) -0.0073(3)
O(1) 0.0276(11) 0.0157(11) 0.0204(9) -0.0052(8) -0.0041(8) -0.0071(8)
O(2) 0.0312(11) 0.0196(11) 0.0232(10) -0.0084(8) 0.0040(9) -0.0110(8)
O(3) 0.0189(12) 0.030(1) 0.0328(13) -0.0147(10) -0.0051(10) -0.0061(10)
O(4) 0.0267(12) 0.022(1) 0.039(1) 0.0005(10) -0.0126(10) -0.0146(12)
C(1) 0.0184(12) 0.025(2) 0.0214(13) -0.0138(11) 0.0013(10) -0.0065(11)
C(2) 0.040(2) 0.049(2) 0.023(2) -0.013(2) 0.008(1) -0.009(2)
C(3) 0.043(2) 0.038(2) 0.029(2) -0.011(2) -0.020(2) 0.001(1)
C(4) 0.027(1) 0.017(2) 0.0205(13) -0.0075(11) -0.0019(11) -0.0070(11)
C(5) 0.038(2) 0.040(2) 0.027(2) -0.022(2) 0.0084(13) -0.020(1)
C(6) 0.035(2) 0.046(2) 0.037(2) -0.008(2) -0.013(2) -0.021(2)

loop_
_atom_type_symbol
_atom_type_description
_atom_type_scat_dispersion_real
_atom_type_scat_dispersion_imag
_atom_type_scat_source
C C 0.003 0.002
;
International Tables for Crystallography
(1992, Vol. C, Tables 4.2.6.8 and 6.1.1.4)
;
H H 0.000 0.000
;
International Tables for Crystallography
(1992, Vol. C, Table 6.1.1.4)
;
O O 0.011 0.006
;
International Tables for Crystallography
(1992, Vol. C, Tables 4.2.6.8 and 6.1.1.4)
;
Si Si 0.082 0.070
;
International Tables for Crystallography
(1992, Vol. C, Tables 4.2.6.8 and 6.1.1.4)
;

loop_
_citation_id
_citation_doi
_citation_year
1 10.1021/ja043894m 2005

loop_
_geom_angle_atom_site_label_1
_geom_angle_atom_site_label_2
_geom_angle_atom_site_label_3
_geom_angle
_geom_angle_publ_flag
_geom_angle_site_symmetry_1
_geom_angle_site_symmetry_2
_geom_angle_site_symmetry_3
Si(1) O(1) Si(2) 161.3(2) ? . . .
O(3) Si(1) O(1) 106.7(1) ? . . .
C(1) Si(1) O(1) 110.4(1) ? . . .
C(1) Si(1) O(3) 112.1(1) ? . . .
Si(1) C(1) C(2) 112.7(2) ? . . .
Si(1) C(1) C(3) 110.8(2) ? . . .
O(2) Si(2) O(1) 109.0(1) ? . . .
O(4) Si(2) O(1) 108.0(2) ? . . .
C(4) Si(2) O(1) 110.5(1) ? . . .
O(4) Si(2) O(2) 109.0(1) ? . . .
C(4) Si(2) O(2) 111.1(1) ? . . .
C(4) Si(2) O(4) 109.1(2) ? . . .
Si(2) C(4) C(5) 111.4(3) ? . . .
Si(2) C(4) C(6) 111.6(2) ? . . .
C(3) C(1) C(2) 111.0(3) ? . . .
C(6) C(4) C(5) 111.6(3) ? . . .

loop_
_geom_bond_atom_site_label_1
_geom_bond_atom_site_label_2
_geom_bond_distance
_geom_bond_publ_flag
_geom_bond_site_symmetry_1
_geom_bond_site_symmetry_2
Si(1) O(1) 1.625(2) ? . .
Si(1) O(3) 1.618(3) ? . .
Si(1) C(1) 1.853(3) ? . .
Si(2) O(1) 1.613(2) ? . .
Si(2) O(2) 1.614(2) ? . .
Si(2) O(4) 1.642(3) ? . .
Si(2) C(4) 1.857(4) ? . .
C(1) C(2) 1.525(5) ? . .
C(1) C(3) 1.543(6) ? . .
C(4) C(5) 1.521(4) ? . .
C(4) C(6) 1.552(5) ? . .

loop_
_geom_contact_atom_site_label_1
_geom_contact_atom_site_label_2
_geom_contact_distance
_geom_contact_publ_flag
_geom_contact_site_symmetry_1
_geom_contact_site_symmetry_2
Si(1) Si(2) 3.195(1) ? . .
Si(1) C(2) 2.819(4) ? . .
Si(1) C(3) 2.800(4) ? . .
Si(2) C(5) 2.796(4) ? . .
Si(2) C(6) 2.824(5) ? . .
O(1) O(2) 2.628(3) ? . .
O(1) O(3) 2.602(4) ? . .
O(1) O(4) 2.633(3) ? . .
O(1) C(1) 2.859(3) ? . .
O(1) C(2) 3.397(4) ? . .
O(1) C(3) 3.319(4) ? . .
O(1) C(4) 2.855(4) ? . .
O(1) C(5) 3.293(5) ? . .
O(1) C(6) 3.419(6) ? . .
O(2) O(4) 2.651(4) ? . .
O(2) C(4) 2.865(4) ? . .
O(2) C(6) 3.285(5) ? . .
O(3) C(1) 2.883(4) ? . .
O(3) C(2) 3.325(5) ? . .
O(4) C(4) 2.853(5) ? . .
O(4) C(5) 3.315(5) ? . .
C(2) C(3) 2.529(5) ? . .
C(5) C(6) 2.541(5) ? . .

loop_
_geom_torsion_atom_site_label_1
_geom_torsion_atom_site_label_2
_geom_torsion_atom_site_label_3
_geom_torsion_atom_site_label_4
_geom_torsion
_geom_torsion_publ_flag
_geom_torsion_site_symmetry_1
_geom_torsion_site_symmetry_2
_geom_torsion_site_symmetry_3
_geom_torsion_site_symmetry_4
O(3) Si(1) O(1) Si(2) 58.4(5) ? . . . .
C(1) Si(1) O(1) Si(2) -179.6(4) ? . . . .
O2(2;1;0;1) Si(1) O(1) Si(2) -59.4(5) ? . . . .
O(1) Si(1) C(1) C(2) -64.9(3) ? . . . .
O(1) Si(1) C(1) C(3) 60.2(3) ? . . . .
O(3) Si(1) C(1) C(2) 53.9(3) ? . . . .
O(3) Si(1) C(1) C(3) 179.0(2) ? . . . .
O2(2;1;0;1) Si(1) C(1) C(2) 174.3(3) ? . . . .
O2(2;1;0;1) Si(1) C(1) C(3) -60.5(3) ? . . . .
O(1) Si(1) O2(2;1;0;1) Si2(2;1;0;1) 13.3(4) ? . . . .
O(3) Si(1) O2(2;1;0;1) Si2(2;1;0;1) -103.1(4) ? . . . .
C(1) Si(1) O2(2;1;0;1) Si2(2;1;0;1) 134.4(3) ? . . . .
O(2) Si(2) O(1) Si(1) 56.7(5) ? . . . .
O(4) Si(2) O(1) Si(1) -61.7(5) ? . . . .
C(4) Si(2) O(1) Si(1) 179.0(4) ? . . . .
O(1) Si(2) O(2) Si1(2;1;0;1) -3.0(4) ? . . . .
O(4) Si(2) O(2) Si1(2;1;0;1) 114.7(3) ? . . . .
C(4) Si(2) O(2) Si1(2;1;0;1) -125.0(4) ? . . . .
O(1) Si(2) C(4) C(5) 57.5(2) ? . . . .
O(1) Si(2) C(4) C(6) -68.0(2) ? . . . .
O(2) Si(2) C(4) C(5) 178.6(2) ? . . . .
O(2) Si(2) C(4) C(6) 53.1(2) ? . . . .
O(4) Si(2) C(4) C(5) -61.2(2) ? . . . .
O(4) Si(2) C(4) C(6) 173.4(2) ? . . . .
Si(2) O(2) Si1(2;1;0;1) O1(2;1;0;1) -13.3(4) ? . . . .
Si(2) O(2) Si1(2;1;0;1) O3(2;1;0;1) 103.1(4) ? . . . .
Si(2) O(2) Si1(2;1;0;1) C1(2;1;0;1) -134.4(4) ? . . . .
